data_4334952
loop_
_publ_author_name
'Lars-Arne Schaper'
'Lilian Graser'
'Xuhui Wei'
'Rui Zhong'
'Karl \"Ofele'
'Alexander P\"othig'
'Mirza Cokoja'
'Bettina Bechlars'
'Wolfgang A. Herrmann'
'Fritz E. K\"uhn'

_publ_contact_author_address
;
       Department Chemie,
       Lehrstuhl f\"ur Anorganische Chemie,
       Technische Universit\"at M\"unchen,
       Lichtenbergstrasse 4,
       D-85747 Garching bei M\"unchen,
       Germany.
;
_publ_contact_author_email alexander.poethig@tum.de
_publ_contact_author_fax '+49(0)89 289 13473'
_publ_contact_author_name
;
       Alexander Poethig
;
_publ_contact_author_phone '+49(0)89 289 13133'
_publ_section_title
;
 Exploring the Scope of a Novel Ligand Class: Synthesis and Catalytic
 Examination of Metal Complexes with 'Normal' 1,2,3-Triazolylidene Ligands
;
_journal_name_full 'Inorganic Chemistry'
_journal_page_first 6142
_journal_page_last 6152
_journal_paper_doi 10.1021/ic400533u
_journal_volume 52
_journal_year 2013
_chemical_compound_source 'see text'
_chemical_formula_moiety 'C23 H20 Cl Mo N3 O2'
_chemical_formula_sum 'C23 H20 Cl Mo N3 O2'
_chemical_formula_weight 501.81
_space_group_IT_number 14
_symmetry_cell_setting monoclinic
_symmetry_Int_Tables_number 14
_symmetry_space_group_name_Hall '-P 2ybc'
_symmetry_space_group_name_H-M 'P 1 21/c 1'
_atom_sites_solution_hydrogens geom
_atom_sites_solution_primary direct
_atom_sites_solution_secondary difmap
_cell_angle_alpha 90
_cell_angle_beta 115.127(1)
_cell_angle_gamma 90
_cell_formula_units_Z 4
_cell_length_a 14.9104(5)
_cell_length_b 11.4808(4)
_cell_length_c 14.0996(5)
_cell_measurement_reflns_used 3750
_cell_measurement_temperature 123
_cell_measurement_theta_max 23.1865
_cell_measurement_theta_min 2.3288
_cell_volume 2185.21(13)
_computing_cell_refinement 'SAINT (Bruker, 2008b)'
_computing_data_collection 'APEX II Control Software (Bruker, 2008a)'
_computing_data_reduction 'SAINT (Bruker, 2008b)'
_computing_molecular_graphics 'PLATON (Spek, 2011)'
_computing_publication_material 'PLATON (Spek, 2011), enCIFer (Allen, 2004)'
_computing_structure_refinement 'SHELXL97 (Sheldrick, 1997)'
_computing_structure_solution 'SHELXS97 (Sheldrick, 1997)'
_diffrn_ambient_temperature 123
_diffrn_detector ' CCD plate '
_diffrn_detector_area_resol_mean 16
_diffrn_measured_fraction_theta_full 0.992
_diffrn_measured_fraction_theta_max 0.992
_diffrn_measurement_device ' \k-geometry diffractometer '
_diffrn_measurement_device_type ' Bruker APEX-II CCD '
_diffrn_measurement_method ' phi- and omega-rotation '
_diffrn_radiation_monochromator graphite
_diffrn_radiation_probe x-ray
_diffrn_radiation_source 'fine-focus sealed-tube'
_diffrn_radiation_type MoK\a
_diffrn_radiation_wavelength 0.71073
_diffrn_reflns_av_R_equivalents 0.0630
_diffrn_reflns_av_sigmaI/netI 0.0541
_diffrn_reflns_limit_h_max 17
_diffrn_reflns_limit_h_min -17
_diffrn_reflns_limit_k_max 13
_diffrn_reflns_limit_k_min -13
_diffrn_reflns_limit_l_max 16
_diffrn_reflns_limit_l_min -13
_diffrn_reflns_number 22712
_diffrn_reflns_reduction_process
;
;
_diffrn_reflns_theta_full 25.38
_diffrn_reflns_theta_max 25.38
_diffrn_reflns_theta_min 1.51
_exptl_absorpt_coefficient_mu 0.747
_exptl_absorpt_correction_T_max 0.956
_exptl_absorpt_correction_T_min 0.670
_exptl_absorpt_correction_type multi-scan
_exptl_absorpt_process_details 'SADABS, Bruker, 2008b'
_exptl_crystal_colour 'clear intense orange-red'
_exptl_crystal_density_diffrn 1.525
_exptl_crystal_density_method 'Not Measured'
_exptl_crystal_description fragment
_exptl_crystal_F_000 1016
_exptl_crystal_size_max 0.580
_exptl_crystal_size_mid 0.160
_exptl_crystal_size_min 0.060
_refine_diff_density_max 0.624
_refine_diff_density_min -0.637
_refine_diff_density_rms 0.082
_refine_ls_extinction_method none
_refine_ls_goodness_of_fit_ref 1.021
_refine_ls_hydrogen_treatment constr
_refine_ls_matrix_type full
_refine_ls_number_parameters 273
_refine_ls_number_reflns 3974
_refine_ls_number_restraints 0
_refine_ls_restrained_S_all 1.021
_refine_ls_R_factor_all 0.0685
_refine_ls_R_factor_gt 0.0356
_refine_ls_shift/su_max 0.001
_refine_ls_shift/su_mean 0.000
_refine_ls_structure_factor_coef Fsqd
_refine_ls_weighting_details 'calc w=1/[\s^2^(Fo^2^)+(0.0290P)^2^+1.9290P] where P=(Fo^2^+2Fc^2^)/3'
_refine_ls_weighting_scheme calc
_refine_ls_wR_factor_gt 0.0671
_refine_ls_wR_factor_ref 0.0774
_reflns_number_gt 2845
_reflns_number_total 3974
_reflns_threshold_expression I>2\s(I)
_cod_data_source_file ic400533u_si_003.cif
_cod_data_source_block Compound_A3
_cod_original_sg_symbol_H-M 'P 21/c'
_cod_database_code 4334952

loop_
_symmetry_equiv_pos_site_id
_symmetry_equiv_pos_as_xyz
1 x,y,z
2 -x,1/2+y,1/2-z
3 -x,-y,-z
4 x,1/2-y,1/2+z

loop_
_atom_site_aniso_label
_atom_site_aniso_U_11
_atom_site_aniso_U_22
_atom_site_aniso_U_33
_atom_site_aniso_U_23
_atom_site_aniso_U_13
_atom_site_aniso_U_12
Mo1 0.0266(2) 0.0326(2) 0.0212(2) 0.0013(2) 0.0139(1) 0.0063(2)
Cl1 0.0434(6) 0.0266(5) 0.0278(5) -0.0017(4) 0.0203(4) -0.0023(4)
O1 0.0391(17) 0.108(3) 0.0289(19) -0.0183(18) 0.0080(14) 0.0165(17)
O2 0.082(2) 0.069(3) 0.065(2) 0.031(2) 0.0291(19) 0.042(2)
N1 0.0290(16) 0.0192(16) 0.0214(16) 0.0009(12) 0.0155(13) 0.0048(13)
N2 0.0313(16) 0.0211(17) 0.0304(18) 0.0018(13) 0.0207(14) 0.0001(13)
N3 0.0304(16) 0.0190(17) 0.0291(18) -0.0001(13) 0.0177(14) -0.0008(13)
C1 0.0219(17) 0.022(2) 0.0191(19) 0.0010(15) 0.0079(15) -0.0011(15)
C2 0.0256(18) 0.0220(19) 0.0190(19) -0.0015(15) 0.0101(15) -0.0018(15)
C3 0.0271(19) 0.0186(18) 0.023(2) -0.0025(15) 0.0145(16) 0.0006(15)
C4 0.031(2) 0.032(2) 0.036(2) 0.0106(18) 0.0144(18) 0.0013(18)
C5 0.023(2) 0.034(2) 0.044(3) 0.0055(19) 0.0091(18) -0.0059(17)
C6 0.036(2) 0.025(2) 0.037(2) 0.0033(18) 0.0233(18) 0.0053(18)
C7 0.037(2) 0.022(2) 0.024(2) 0.0006(15) 0.0167(17) 0.0056(16)
C8 0.030(2) 0.0186(19) 0.025(2) -0.0033(15) 0.0145(17) 0.0010(16)
C9 0.049(3) 0.034(3) 0.058(3) 0.012(2) 0.032(2) -0.003(2)
C10 0.0236(18) 0.021(2) 0.026(2) 0.0037(15) 0.0168(15) 0.0032(15)
C11 0.029(2) 0.030(2) 0.028(2) -0.0023(16) 0.0143(17) 0.0049(16)
C12 0.050(3) 0.040(3) 0.029(2) 0.0081(18) 0.026(2) 0.018(2)
C13 0.043(2) 0.047(3) 0.052(3) 0.027(2) 0.038(2) 0.018(2)
C14 0.030(2) 0.036(3) 0.060(3) 0.016(2) 0.021(2) -0.0019(19)
C15 0.034(2) 0.024(2) 0.034(2) 0.0014(16) 0.0153(18) -0.0024(16)
C16 0.050(2) 0.024(2) 0.031(2) 0.0082(17) 0.026(2) 0.0065(18)
C17 0.036(2) 0.051(3) 0.023(2) -0.003(2) 0.0192(17) -0.004(2)
C18 0.040(2) 0.044(3) 0.029(2) 0.0047(19) 0.0244(19) -0.0001(19)
C19 0.039(2) 0.050(3) 0.033(2) -0.006(2) 0.0260(19) -0.013(2)
C20 0.027(2) 0.069(3) 0.036(3) -0.003(2) 0.0211(19) 0.001(2)
C21 0.048(3) 0.048(3) 0.041(3) -0.006(2) 0.035(2) 0.005(2)
C22 0.026(2) 0.068(3) 0.032(3) 0.002(2) 0.0140(19) 0.016(2)
C23 0.042(3) 0.057(3) 0.039(3) 0.008(2) 0.020(2) 0.016(2)

loop_
_atom_site_label
_atom_site_type_symbol
_atom_site_thermal_displace_type
_atom_site_fract_x
_atom_site_fract_y
_atom_site_fract_z
_atom_site_occupancy
_atom_site_U_iso_or_equiv
_atom_site_calc_flag
_atom_site_refinement_flags
Mo1 Mo Uani 0.67653(2) 0.38212(3) 0.88164(2) 1.000 0.0255(1) d .
Cl1 Cl Uani 0.82580(7) 0.51124(8) 0.96972(7) 1.000 0.0308(3) d .
O1 O Uani 0.5595(2) 0.2776(3) 0.6589(2) 1.000 0.0609(13) d .
O2 O Uani 0.5922(3) 0.6027(3) 0.7461(3) 1.000 0.0727(14) d .
N1 N Uani 0.8414(2) 0.3339(2) 0.7995(2) 1.000 0.0215(9) d .
N2 N Uani 0.9079(2) 0.2542(2) 0.7950(2) 1.000 0.0250(10) d .
N3 N Uani 0.8970(2) 0.1538(2) 0.8340(2) 1.000 0.0244(10) d .
C1 C Uani 0.7877(2) 0.2860(3) 0.8458(3) 1.000 0.0213(11) d .
C2 C Uani 0.8243(2) 0.1702(3) 0.8645(3) 1.000 0.0220(11) d .
C3 C Uani 0.7915(2) 0.0703(3) 0.9080(3) 1.000 0.0216(11) d .
C4 C Uani 0.6951(3) 0.0296(3) 0.8571(3) 1.000 0.0329(12) d .
C5 C Uani 0.6638(3) -0.0649(3) 0.8970(3) 1.000 0.0354(14) d .
C6 C Uani 0.7274(3) -0.1219(3) 0.9865(3) 1.000 0.0300(12) d .
C7 C Uani 0.8248(3) -0.0837(3) 1.0354(3) 1.000 0.0264(12) d .
C8 C Uani 0.8569(3) 0.0112(3) 0.9965(3) 1.000 0.0236(11) d .
C9 C Uani 0.6922(3) -0.2248(3) 1.0292(4) 1.000 0.0438(17) d .
C10 C Uani 0.9734(2) 0.2702(3) 0.7446(3) 1.000 0.0214(11) d .
C11 C Uani 0.9614(3) 0.1990(3) 0.6618(3) 1.000 0.0282(12) d .
C12 C Uani 1.0282(3) 0.2100(3) 0.6170(3) 1.000 0.0365(16) d .
C13 C Uani 1.1035(3) 0.2896(4) 0.6551(3) 1.000 0.0412(16) d .
C14 C Uani 1.1130(3) 0.3606(3) 0.7368(4) 1.000 0.0414(16) d .
C15 C Uani 1.0479(3) 0.3519(3) 0.7843(3) 1.000 0.0304(12) d .
C16 C Uani 0.8332(3) 0.4475(3) 0.7505(3) 1.000 0.0320(12) d .
C17 C Uani 0.6927(3) 0.3742(4) 1.0597(3) 1.000 0.0344(14) d .
C18 C Uani 0.6864(3) 0.2596(4) 1.0235(3) 1.000 0.0343(14) d .
C19 C Uani 0.5937(3) 0.2468(4) 0.9356(3) 1.000 0.0370(14) d .
C20 C Uani 0.5435(3) 0.3548(4) 0.9188(3) 1.000 0.0413(16) d .
C21 C Uani 0.6058(3) 0.4344(4) 0.9948(3) 1.000 0.0401(17) d .
C22 C Uani 0.6024(3) 0.3168(4) 0.7409(3) 1.000 0.0414(16) d .
C23 C Uani 0.6260(3) 0.5207(4) 0.7960(3) 1.000 0.0450(17) d .
H4 H Uiso 0.65020 0.06650 0.79470 1.000 0.0400 c R
H5 H Uiso 0.59710 -0.09070 0.86190 1.000 0.0430 c R
H7 H Uiso 0.87020 -0.12280 1.09620 1.000 0.0320 c R
H8 H Uiso 0.92390 0.03570 1.03070 1.000 0.0280 c R
H9A H Uiso 0.71400 -0.21510 1.10480 1.000 0.0660 c R
H9B H Uiso 0.72020 -0.29680 1.01580 1.000 0.0660 c R
H9C H Uiso 0.61970 -0.22890 0.99450 1.000 0.0660 c R
H11 H Uiso 0.90900 0.14390 0.63580 1.000 0.0340 c R
H12 H Uiso 1.02140 0.16190 0.55950 1.000 0.0440 c R
H13 H Uiso 1.14940 0.29560 0.62480 1.000 0.0500 c R
H14 H Uiso 1.16470 0.41670 0.76170 1.000 0.0490 c R
H15 H Uiso 1.05470 0.40030 0.84160 1.000 0.0360 c R
H16A H Uiso 0.76520 0.47640 0.72660 1.000 0.0480 c R
H16B H Uiso 0.84970 0.44030 0.69050 1.000 0.0480 c R
H16C H Uiso 0.87910 0.50210 0.80150 1.000 0.0480 c R
H17 H Uiso 0.74890 0.40720 1.12260 1.000 0.0410 c R
H18 H Uiso 0.73610 0.19650 1.05680 1.000 0.0410 c R
H19 H Uiso 0.56470 0.17190 0.89930 1.000 0.0440 c R
H20 H Uiso 0.47270 0.36870 0.86950 1.000 0.0500 c R
H21 H Uiso 0.58740 0.51510 1.00660 1.000 0.0480 c R

loop_
_atom_type_symbol
_atom_type_description
_atom_type_scat_dispersion_real
_atom_type_scat_dispersion_imag
_atom_type_scat_source
C C 0.0033 0.0016 ' International Tables Vol C Tables 4.2.6.8 and 6.1.1.4'
H H 0.0000 0.0000 ' International Tables Vol C Tables 4.2.6.8 and 6.1.1.4'
Cl Cl 0.1484 0.1585 ' International Tables Vol C Tables 4.2.6.8 and 6.1.1.4'
Mo Mo -1.6832 0.6857 ' International Tables Vol C Tables 4.2.6.8 and 6.1.1.4'
N N 0.0061 0.0033 ' International Tables Vol C Tables 4.2.6.8 and 6.1.1.4'
O O 0.0106 0.0060 ' International Tables Vol C Tables 4.2.6.8 and 6.1.1.4'

loop_
_geom_angle_atom_site_label_1
_geom_angle_atom_site_label_2
_geom_angle_atom_site_label_3
_geom_angle
_geom_angle_publ_flag
Cl1 Mo1 C1 79.40(10) yes
Cl1 Mo1 C17 80.37(11) yes
Cl1 Mo1 C18 101.86(11) yes
Cl1 Mo1 C19 135.95(10) yes
Cl1 Mo1 C20 129.86(11) yes
Cl1 Mo1 C21 94.17(11) yes
Cl1 Mo1 C22 136.30(14) yes
Cl1 Mo1 C23 81.55(13) yes
C1 Mo1 C17 117.53(15) yes
C1 Mo1 C18 96.37(15) yes
C1 Mo1 C19 107.24(15) yes
C1 Mo1 C20 142.26(15) yes
C1 Mo1 C21 151.75(14) yes
C1 Mo1 C22 74.61(17) yes
C1 Mo1 C23 113.26(17) yes
C17 Mo1 C18 33.78(15) yes
C17 Mo1 C19 57.57(15) yes
C17 Mo1 C20 57.93(15) yes
C17 Mo1 C21 34.44(15) yes
C17 Mo1 C22 143.05(18) yes
C17 Mo1 C23 121.09(17) yes
C18 Mo1 C19 35.04(15) yes
C18 Mo1 C20 58.57(16) yes
C18 Mo1 C21 57.74(16) yes
C18 Mo1 C22 115.31(17) yes
C18 Mo1 C23 150.21(18) yes
C19 Mo1 C20 35.97(16) yes
C19 Mo1 C21 59.13(16) yes
C19 Mo1 C22 85.74(17) yes
C19 Mo1 C23 129.45(18) yes
C20 Mo1 C21 35.70(15) yes
C20 Mo1 C22 90.48(17) yes
C20 Mo1 C23 96.30(18) yes
C21 Mo1 C22 124.40(18) yes
C21 Mo1 C23 92.62(17) yes
C22 Mo1 C23 77.39(18) yes
N2 N1 C1 109.9(2) yes
N2 N1 C16 119.5(3) yes
C1 N1 C16 130.4(3) yes
N1 N2 N3 110.2(3) yes
N1 N2 C10 126.3(2) yes
N3 N2 C10 123.1(3) yes
N2 N3 C2 105.8(3) yes
Mo1 C1 N1 124.2(2) yes
Mo1 C1 C2 133.5(3) yes
N1 C1 C2 102.2(3) yes
N3 C2 C1 111.9(3) yes
N3 C2 C3 118.7(3) yes
C1 C2 C3 129.4(3) no
C2 C3 C4 120.0(3) no
C2 C3 C8 121.4(3) no
C4 C3 C8 118.5(3) no
C3 C4 C5 120.4(4) no
C4 C5 C6 121.4(4) no
C5 C6 C7 118.2(4) no
C5 C6 C9 120.9(4) no
C7 C6 C9 120.9(4) no
C6 C7 C8 120.9(4) no
C3 C8 C7 120.5(4) no
N2 C10 C11 118.2(3) yes
N2 C10 C15 119.0(3) yes
C11 C10 C15 122.8(4) no
C10 C11 C12 118.1(4) no
C11 C12 C13 120.5(4) no
C12 C13 C14 120.2(4) no
C13 C14 C15 121.1(4) no
C10 C15 C14 117.3(4) no
Mo1 C17 C18 72.3(2) yes
Mo1 C17 C21 69.5(2) yes
C18 C17 C21 108.9(4) no
Mo1 C18 C17 74.0(2) yes
Mo1 C18 C19 68.9(2) yes
C17 C18 C19 107.8(4) no
Mo1 C19 C18 76.0(3) yes
Mo1 C19 C20 71.0(3) yes
C18 C19 C20 107.8(4) no
Mo1 C20 C19 73.1(3) yes
Mo1 C20 C21 74.3(3) yes
C19 C20 C21 108.0(4) no
Mo1 C21 C17 76.1(3) yes
Mo1 C21 C20 70.0(3) yes
C17 C21 C20 107.6(4) no
Mo1 C22 O1 179.4(4) yes
Mo1 C23 O2 176.9(4) yes
C3 C4 H4 120.00 no
C5 C4 H4 120.00 no
C4 C5 H5 119.00 no
C6 C5 H5 119.00 no
C6 C7 H7 120.00 no
C8 C7 H7 120.00 no
C3 C8 H8 120.00 no
C7 C8 H8 120.00 no
C6 C9 H9A 109.00 no
C6 C9 H9B 109.00 no
C6 C9 H9C 109.00 no
H9A C9 H9B 110.00 no
H9A C9 H9C 110.00 no
H9B C9 H9C 109.00 no
C10 C11 H11 121.00 no
C12 C11 H11 121.00 no
C11 C12 H12 120.00 no
C13 C12 H12 120.00 no
C12 C13 H13 120.00 no
C14 C13 H13 120.00 no
C13 C14 H14 120.00 no
C15 C14 H14 119.00 no
C10 C15 H15 121.00 no
C14 C15 H15 121.00 no
N1 C16 H16A 109.00 no
N1 C16 H16B 109.00 no
N1 C16 H16C 109.00 no
H16A C16 H16B 110.00 no
H16A C16 H16C 109.00 no
H16B C16 H16C 110.00 no
Mo1 C17 H17 126.00 no
C18 C17 H17 125.00 no
C21 C17 H17 126.00 no
Mo1 C18 H18 126.00 no
C17 C18 H18 126.00 no
C19 C18 H18 126.00 no
Mo1 C19 H19 126.00 no
C18 C19 H19 126.00 no
C20 C19 H19 126.00 no
Mo1 C20 H20 126.00 no
C19 C20 H20 126.00 no
C21 C20 H20 126.00 no
Mo1 C21 H21 126.00 no
C17 C21 H21 126.00 no
C20 C21 H21 126.00 no

loop_
_geom_bond_atom_site_label_1
_geom_bond_atom_site_label_2
_geom_bond_distance
_geom_bond_publ_flag
Mo1 Cl1 2.5191(11) yes
Mo1 C1 2.221(4) yes
Mo1 C17 2.420(4) yes
Mo1 C18 2.398(4) yes
Mo1 C19 2.306(5) yes
Mo1 C20 2.278(5) yes
Mo1 C21 2.334(4) yes
Mo1 C22 1.965(4) yes
Mo1 C23 1.945(4) yes
O1 C22 1.149(5) yes
O2 C23 1.155(6) yes
N1 N2 1.370(4) yes
N1 C1 1.347(5) yes
N1 C16 1.457(4) yes
N2 N3 1.317(3) yes
N2 C10 1.443(5) yes
N3 C2 1.338(5) yes
C1 C2 1.419(5) no
C2 C3 1.478(5) no
C3 C4 1.387(6) no
C3 C8 1.391(5) no
C4 C5 1.391(6) no
C5 C6 1.380(5) no
C6 C7 1.388(6) no
C6 C9 1.517(6) no
C7 C8 1.393(6) no
C10 C11 1.373(5) no
C10 C15 1.378(5) no
C11 C12 1.393(7) no
C12 C13 1.368(6) no
C13 C14 1.369(6) no
C14 C15 1.397(7) no
C17 C18 1.400(6) no
C17 C21 1.410(6) no
C18 C19 1.419(6) no
C19 C20 1.415(7) no
C20 C21 1.415(6) no
C4 H4 0.9500 no
C5 H5 0.9500 no
C7 H7 0.9500 no
C8 H8 0.9500 no
C9 H9A 0.9800 no
C9 H9B 0.9800 no
C9 H9C 0.9800 no
C11 H11 0.9500 no
C12 H12 0.9500 no
C13 H13 0.9500 no
C14 H14 0.9500 no
C15 H15 0.9500 no
C16 H16A 0.9800 no
C16 H16B 0.9800 no
C16 H16C 0.9800 no
C17 H17 1.0000 no
C18 H18 1.0000 no
C19 H19 1.0000 no
C20 H20 1.0000 no
C21 H21 1.0000 no

loop_
_geom_hbond_atom_site_label_D
_geom_hbond_atom_site_label_H
_geom_hbond_atom_site_label_A
_geom_hbond_distance_DH
_geom_hbond_distance_HA
_geom_hbond_distance_DA
_geom_hbond_angle_DHA
_geom_hbond_site_symmetry_A
_geom_hbond_publ_flag
C11 H11 Cl1 0.9500 2.7800 3.549(4) 139.00 4_554 yes
C15 H15 Cl1 0.9500 2.6900 3.535(4) 148.00 3_767 yes
C16 H16C Cl1 0.9800 2.8100 3.224(4) 106.00 . yes
C19 H19 O2 1.0000 2.5000 3.310(6) 138.00 2_646 yes

loop_
_geom_torsion_atom_site_label_1
_geom_torsion_atom_site_label_2
_geom_torsion_atom_site_label_3
_geom_torsion_atom_site_label_4
_geom_torsion
_geom_torsion_publ_flag
Cl1 Mo1 C1 N1 -53.8(3) no
Cl1 Mo1 C1 C2 123.9(4) no
C17 Mo1 C1 N1 -126.9(3) no
C17 Mo1 C1 C2 50.7(4) no
C18 Mo1 C1 N1 -154.7(3) no
C18 Mo1 C1 C2 22.9(4) no
C19 Mo1 C1 N1 171.2(3) no
C19 Mo1 C1 C2 -11.2(4) no
C20 Mo1 C1 N1 160.8(3) no
C20 Mo1 C1 C2 -21.6(5) no
C21 Mo1 C1 N1 -132.7(3) no
C21 Mo1 C1 C2 44.9(5) no
C22 Mo1 C1 N1 90.8(3) no
C22 Mo1 C1 C2 -91.6(4) no
C23 Mo1 C1 N1 22.2(4) no
C23 Mo1 C1 C2 -160.2(4) no
Cl1 Mo1 C17 C18 -129.0(3) no
Cl1 Mo1 C17 C21 112.2(3) no
C1 Mo1 C17 C18 -56.3(3) no
C1 Mo1 C17 C21 -175.2(2) no
C18 Mo1 C17 C21 -118.8(4) no
C19 Mo1 C17 C18 37.4(3) no
C19 Mo1 C17 C21 -81.5(3) no
C20 Mo1 C17 C18 80.2(3) no
C20 Mo1 C17 C21 -38.7(3) no
C21 Mo1 C17 C18 118.8(4) no
C22 Mo1 C17 C18 44.9(4) no
C22 Mo1 C17 C21 -73.9(4) no
C23 Mo1 C17 C18 157.1(3) no
C23 Mo1 C17 C21 38.3(3) no
Cl1 Mo1 C18 C17 51.6(3) no
Cl1 Mo1 C18 C19 168.4(2) no
C1 Mo1 C18 C17 132.0(3) no
C1 Mo1 C18 C19 -111.1(3) no
C17 Mo1 C18 C19 116.8(4) no
C19 Mo1 C18 C17 -116.8(4) no
C20 Mo1 C18 C17 -78.2(3) no
C20 Mo1 C18 C19 38.7(3) no
C21 Mo1 C18 C17 -35.9(3) no
C21 Mo1 C18 C19 81.0(3) no
C22 Mo1 C18 C17 -152.0(3) no
C22 Mo1 C18 C19 -35.2(3) no
C23 Mo1 C18 C17 -42.1(5) no
C23 Mo1 C18 C19 74.7(4) no
Cl1 Mo1 C19 C18 -16.4(3) no
Cl1 Mo1 C19 C20 98.3(2) no
C1 Mo1 C19 C18 76.1(3) no
C1 Mo1 C19 C20 -169.2(2) no
C17 Mo1 C19 C18 -36.0(3) no
C17 Mo1 C19 C20 78.7(3) no
C18 Mo1 C19 C20 114.7(4) no
C20 Mo1 C19 C18 -114.7(4) no
C21 Mo1 C19 C18 -76.7(3) no
C21 Mo1 C19 C20 38.1(2) no
C22 Mo1 C19 C18 148.5(3) no
C22 Mo1 C19 C20 -96.7(3) no
C23 Mo1 C19 C18 -141.6(3) no
C23 Mo1 C19 C20 -26.9(3) no
Cl1 Mo1 C20 C19 -116.3(2) no
Cl1 Mo1 C20 C21 -1.5(3) no
C1 Mo1 C20 C19 17.1(3) no
C1 Mo1 C20 C21 131.9(3) no
C17 Mo1 C20 C19 -77.6(3) no
C17 Mo1 C20 C21 37.3(2) no
C18 Mo1 C20 C19 -37.7(2) no
C18 Mo1 C20 C21 77.2(3) no
C19 Mo1 C20 C21 114.9(3) no
C21 Mo1 C20 C19 -114.9(3) no
C22 Mo1 C20 C19 82.1(3) no
C22 Mo1 C20 C21 -163.1(3) no
C23 Mo1 C20 C19 159.4(2) no
C23 Mo1 C20 C21 -85.7(3) no
Cl1 Mo1 C21 C17 -66.2(3) no
Cl1 Mo1 C21 C20 178.9(2) no
C1 Mo1 C21 C17 9.1(5) no
C1 Mo1 C21 C20 -105.8(3) no
C17 Mo1 C21 C20 -114.9(4) no
C18 Mo1 C21 C17 35.2(3) no
C18 Mo1 C21 C20 -79.7(3) no
C19 Mo1 C21 C17 76.5(3) no
C19 Mo1 C21 C20 -38.4(2) no
C20 Mo1 C21 C17 114.9(4) no
C22 Mo1 C21 C17 135.6(3) no
C22 Mo1 C21 C20 20.7(3) no
C23 Mo1 C21 C17 -147.9(3) no
C23 Mo1 C21 C20 97.2(3) no
C1 N1 N2 N3 2.1(4) no
C1 N1 N2 C10 175.3(3) no
C16 N1 N2 N3 -173.6(3) no
C16 N1 N2 C10 -0.4(5) no
N2 N1 C1 Mo1 175.8(2) no
N2 N1 C1 C2 -2.4(4) no
C16 N1 C1 Mo1 -9.1(5) no
C16 N1 C1 C2 172.7(3) no
N1 N2 N3 C2 -0.8(3) no
C10 N2 N3 C2 -174.2(3) no
N1 N2 C10 C11 -116.9(4) no
N1 N2 C10 C15 66.1(5) no
N3 N2 C10 C11 55.5(5) no
N3 N2 C10 C15 -121.5(4) no
N2 N3 C2 C1 -0.8(4) no
N2 N3 C2 C3 177.4(3) no
Mo1 C1 C2 N3 -176.0(3) no
Mo1 C1 C2 C3 6.1(6) no
N1 C1 C2 N3 2.0(4) no
N1 C1 C2 C3 -175.9(4) no
N3 C2 C3 C4 -117.4(4) no
N3 C2 C3 C8 59.0(5) no
C1 C2 C3 C4 60.4(6) no
C1 C2 C3 C8 -123.2(4) no
C2 C3 C4 C5 179.5(4) no
C8 C3 C4 C5 3.0(6) no
C2 C3 C8 C7 -179.1(4) no
C4 C3 C8 C7 -2.7(6) no
C3 C4 C5 C6 -1.2(6) no
C4 C5 C6 C7 -1.1(6) no
C4 C5 C6 C9 179.9(4) no
C5 C6 C7 C8 1.4(6) no
C9 C6 C7 C8 -179.6(4) no
C6 C7 C8 C3 0.5(6) no
N2 C10 C11 C12 -176.4(3) no
C15 C10 C11 C12 0.4(6) no
N2 C10 C15 C14 176.7(3) no
C11 C10 C15 C14 -0.1(6) no
C10 C11 C12 C13 0.1(6) no
C11 C12 C13 C14 -1.0(6) no
C12 C13 C14 C15 1.4(7) no
C13 C14 C15 C10 -0.8(6) no
Mo1 C17 C18 C19 -61.0(3) no
C21 C17 C18 Mo1 60.1(3) no
C21 C17 C18 C19 -0.9(5) no
Mo1 C17 C21 C20 63.4(3) no
C18 C17 C21 Mo1 -61.8(3) no
C18 C17 C21 C20 1.6(5) no
Mo1 C18 C19 C20 -64.4(3) no
C17 C18 C19 Mo1 64.2(3) no
C17 C18 C19 C20 -0.1(5) no
Mo1 C19 C20 C21 -66.7(3) no
C18 C19 C20 Mo1 67.8(3) no
C18 C19 C20 C21 1.1(5) no
Mo1 C20 C21 C17 -67.5(3) no
C19 C20 C21 Mo1 65.9(3) no
C19 C20 C21 C17 -1.6(5) no
